data_4109134
loop_
_publ_author_name
'Ryan E. Cowley'
'Ranko P. Bontchev'
'John Sorrell'
'Orcino Sarracino'
'Yanhua Feng'
'Haobin Wang'
'Jeremy M. Smith'

_publ_section_title
;
 Formation of a Cobalt(III) Imido from a Cobalt(II) Amido Complex.
 Evidence for Proton-Coupled Electron Transfer
;
_journal_name_full 'Journal of the American Chemical Society'
_journal_page_first 2424
_journal_page_last 2425
_journal_paper_doi 10.1021/ja066899n
_journal_volume 129
_journal_year 2007
_chemical_formula_sum 'C31 H47 B Co N7'
_chemical_formula_weight 587.54
_chemical_name_systematic
;
 tert-Butylamidophenyltris-(1-tert-butyl-imidazol-2-ylidene)boratocobalt(II)
;
_space_group_IT_number 4
_symmetry_cell_setting monoclinic
_symmetry_space_group_name_Hall 'P 2yb'
_symmetry_space_group_name_H-M 'P 1 21 1'
_atom_sites_solution_hydrogens geom
_atom_sites_solution_primary direct
_atom_sites_solution_secondary difmap
_audit_creation_method SHELXL-97
_cell_angle_alpha 90.00
_cell_angle_beta 105.160(10)
_cell_angle_gamma 90.00
_cell_formula_units_Z 17
_cell_length_a 15.777(3)
_cell_length_b 11.349(2)
_cell_length_c 30.139(6)
_cell_measurement_temperature 293(2)
_cell_volume 5208.7(17)
_computing_structure_refinement 'SHELXL-97 (Sheldrick, 1997)'
_diffrn_ambient_temperature 293(2)
_diffrn_measured_fraction_theta_full 1.000
_diffrn_measured_fraction_theta_max 1.000
_diffrn_radiation_monochromator graphite
_diffrn_radiation_source 'fine-focus sealed tube'
_diffrn_radiation_type MoK\a
_diffrn_radiation_wavelength 0.71073
_diffrn_reflns_av_R_equivalents 0.0352
_diffrn_reflns_av_sigmaI/netI 0.0537
_diffrn_reflns_limit_h_max 16
_diffrn_reflns_limit_h_min -16
_diffrn_reflns_limit_k_max 11
_diffrn_reflns_limit_k_min -11
_diffrn_reflns_limit_l_max 31
_diffrn_reflns_limit_l_min -31
_diffrn_reflns_number 32313
_diffrn_reflns_theta_full 22.00
_diffrn_reflns_theta_max 22.00
_diffrn_reflns_theta_min 0.70
_exptl_absorpt_coefficient_mu 0.523
_exptl_crystal_colour blue
_exptl_crystal_density_diffrn 1.125
_exptl_crystal_description prism
_exptl_crystal_F_000 1889
_exptl_crystal_size_max 0.3
_exptl_crystal_size_mid 0.2
_exptl_crystal_size_min 0.1
_refine_diff_density_max 1.156
_refine_diff_density_min -0.357
_refine_diff_density_rms 0.101
_refine_ls_abs_structure_details 'Flack H D (1983), Acta Cryst. A39, 876-881'
_refine_ls_abs_structure_Flack -0.001(16)
_refine_ls_extinction_coef 0.0049(5)
_refine_ls_extinction_expression Fc^*^=kFc[1+0.001xFc^2^\l^3^/sin(2\q)]^-1/4^
_refine_ls_extinction_method SHELXL
_refine_ls_goodness_of_fit_ref 1.089
_refine_ls_hydrogen_treatment mixed
_refine_ls_matrix_type full
_refine_ls_number_parameters 1127
_refine_ls_number_reflns 12109
_refine_ls_number_restraints 1
_refine_ls_restrained_S_all 1.089
_refine_ls_R_factor_all 0.0657
_refine_ls_R_factor_gt 0.0537
_refine_ls_shift/su_max 0.041
_refine_ls_shift/su_mean 0.002
_refine_ls_structure_factor_coef Fsqd
_refine_ls_weighting_details 'calc w=1/[\s^2^(Fo^2^)+(0.1181P)^2^+0.0000P] where P=(Fo^2^+2Fc^2^)/3'
_refine_ls_weighting_scheme calc
_refine_ls_wR_factor_gt 0.1563
_refine_ls_wR_factor_ref 0.1664
_reflns_number_gt 10407
_reflns_number_total 12109
_reflns_threshold_expression >2sigma(I)
_cod_data_source_file ja066899nsi20060925_031241.cif
_cod_data_source_block js80023
_cod_original_formula_sum 'C31 H47 B1 Co1 N7'
_cod_database_code 4109134

loop_
_symmetry_equiv_pos_as_xyz
'x, y, z'
'-x, y+1/2, -z'

loop_
_atom_site_label
_atom_site_type_symbol
_atom_site_fract_x
_atom_site_fract_y
_atom_site_fract_z
_atom_site_U_iso_or_equiv
_atom_site_adp_type
_atom_site_occupancy
_atom_site_symmetry_multiplicity
_atom_site_calc_flag
_atom_site_refinement_flags
Co1 Co -0.44641(5) 0.43191(7) 0.73660(3) 0.0339(3) Uani 1 1 d .
B1 B -0.4219(5) 0.6490(7) 0.8008(3) 0.0354(18) Uani 1 1 d .
N1 N -0.4800(3) 0.6837(5) 0.75079(17) 0.0339(13) Uani 1 1 d .
N2 N -0.5520(4) 0.6614(5) 0.68026(17) 0.0383(14) Uani 1 1 d .
C1 C -0.4980(4) 0.6024(6) 0.7161(2) 0.0334(16) Uani 1 1 d .
C2 C -0.5258(4) 0.7858(6) 0.7368(2) 0.0395(17) Uani 1 1 d .
H2 H -0.5260 0.8524 0.7547 0.047 Uiso 1 1 calc R
C3 C -0.5690(5) 0.7728(6) 0.6939(2) 0.0415(18) Uani 1 1 d .
H3 H -0.6049 0.8289 0.6756 0.050 Uiso 1 1 calc R
C4 C -0.5880(5) 0.6105(7) 0.6338(2) 0.0447(18) Uani 1 1 d .
C5 C -0.6380(7) 0.7077(9) 0.6010(3) 0.084(3) Uani 1 1 d .
H5A H -0.5981 0.7698 0.5987 0.125 Uiso 1 1 calc R
H5B H -0.6843 0.7388 0.6128 0.125 Uiso 1 1 calc R
H5C H -0.6627 0.6746 0.5711 0.125 Uiso 1 1 calc R
C6 C -0.5098(5) 0.5683(7) 0.6165(2) 0.050(2) Uani 1 1 d .
H6A H -0.4724 0.6341 0.6149 0.075 Uiso 1 1 calc R
H6B H -0.5310 0.5343 0.5864 0.075 Uiso 1 1 calc R
H6C H -0.4772 0.5104 0.6372 0.075 Uiso 1 1 calc R
C7 C -0.6507(5) 0.5130(8) 0.6369(3) 0.063(2) Uani 1 1 d .
H7A H -0.6983 0.5444 0.6476 0.094 Uiso 1 1 calc R
H7B H -0.6205 0.4540 0.6579 0.094 Uiso 1 1 calc R
H7C H -0.6734 0.4784 0.6070 0.094 Uiso 1 1 calc R
N3 N -0.3327(3) 0.5943(5) 0.79582(17) 0.0329(13) Uani 1 1 d .
N4 N -0.2369(3) 0.4873(5) 0.77387(18) 0.0391(14) Uani 1 1 d .
C8 C -0.3252(4) 0.5012(6) 0.7692(2) 0.0357(16) Uani 1 1 d .
C9 C -0.2495(4) 0.6401(6) 0.8166(2) 0.0408(17) Uani 1 1 d .
H9 H -0.2374 0.7041 0.8366 0.049 Uiso 1 1 calc R
C10 C -0.1911(5) 0.5761(7) 0.8029(2) 0.0471(19) Uani 1 1 d .
H10 H -0.1307 0.5877 0.8110 0.056 Uiso 1 1 calc R
C11 C -0.1965(4) 0.3972(6) 0.7502(3) 0.0460(19) Uani 1 1 d .
C12 C -0.2325(6) 0.2817(8) 0.7586(4) 0.083(3) Uani 1 1 d .
H12A H -0.2950 0.2817 0.7459 0.124 Uiso 1 1 calc R
H12B H -0.2193 0.2676 0.7911 0.124 Uiso 1 1 calc R
H12C H -0.2066 0.2209 0.7443 0.124 Uiso 1 1 calc R
C13 C -0.2203(7) 0.4294(11) 0.6985(3) 0.097(4) Uani 1 1 d .
H13A H -0.1960 0.5051 0.6947 0.146 Uiso 1 1 calc R
H13B H -0.2830 0.4321 0.6868 0.146 Uiso 1 1 calc R
H13C H -0.1967 0.3711 0.6820 0.146 Uiso 1 1 calc R
C14 C -0.0975(5) 0.3984(10) 0.7683(4) 0.088(3) Uani 1 1 d .
H14A H -0.0753 0.4739 0.7623 0.132 Uiso 1 1 calc R
H14B H -0.0726 0.3381 0.7532 0.132 Uiso 1 1 calc R
H14C H -0.0818 0.3840 0.8008 0.132 Uiso 1 1 calc R
N5 N -0.4798(3) 0.5497(5) 0.81569(16) 0.0320(12) Uani 1 1 d .
N6 N -0.5498(3) 0.3869(5) 0.81668(16) 0.0315(13) Uani 1 1 d .
C15 C -0.4930(4) 0.4432(6) 0.7956(2) 0.0314(15) Uani 1 1 d .
C16 C -0.5318(4) 0.5626(6) 0.8463(2) 0.0330(16) Uani 1 1 d .
H16 H -0.5363 0.6302 0.8629 0.040 Uiso 1 1 calc R
C17 C -0.5737(4) 0.4622(6) 0.8475(2) 0.0334(16) Uani 1 1 d .
H17 H -0.6118 0.4454 0.8656 0.040 Uiso 1 1 calc R
C18 C -0.5740(4) 0.2589(6) 0.8105(2) 0.0407(17) Uani 1 1 d .
C19 C -0.6223(5) 0.2355(7) 0.7606(2) 0.0485(18) Uani 1 1 d .
H19A H -0.5849 0.2550 0.7412 0.073 Uiso 1 1 calc R
H19B H -0.6744 0.2830 0.7523 0.073 Uiso 1 1 calc R
H19C H -0.6381 0.1537 0.7569 0.073 Uiso 1 1 calc R
C20 C -0.4890(5) 0.1878(6) 0.8239(3) 0.051(2) Uani 1 1 d .
H20A H -0.4522 0.2093 0.8043 0.076 Uiso 1 1 calc R
H20B H -0.5024 0.1052 0.8204 0.076 Uiso 1 1 calc R
H20C H -0.4588 0.2041 0.8553 0.076 Uiso 1 1 calc R
C21 C -0.6342(5) 0.2260(8) 0.8405(3) 0.062(2) Uani 1 1 d .
H21A H -0.6045 0.2397 0.8722 0.092 Uiso 1 1 calc R
H21B H -0.6497 0.1442 0.8362 0.092 Uiso 1 1 calc R
H21C H -0.6864 0.2732 0.8321 0.092 Uiso 1 1 calc R
C22 C -0.3955(4) 0.7547(6) 0.8381(2) 0.0371(16) Uani 1 1 d .
C23 C -0.3740(5) 0.8678(7) 0.8268(3) 0.052(2) Uani 1 1 d .
H23 H -0.3875 0.8900 0.7960 0.062 Uiso 1 1 calc R
C24 C -0.3338(5) 0.9467(7) 0.8594(4) 0.063(2) Uani 1 1 d .
H24 H -0.3204 1.0213 0.8504 0.075 Uiso 1 1 calc R
C25 C -0.3132(5) 0.9197(9) 0.9040(3) 0.063(2) Uani 1 1 d .
H25 H -0.2860 0.9744 0.9261 0.076 Uiso 1 1 calc R
C26 C -0.3331(5) 0.8101(9) 0.9161(3) 0.064(3) Uani 1 1 d .
H26 H -0.3192 0.7900 0.9471 0.077 Uiso 1 1 calc R
C27 C -0.3728(4) 0.7286(7) 0.8843(2) 0.0432(17) Uani 1 1 d .
H27 H -0.3848 0.6540 0.8939 0.052 Uiso 1 1 calc R
N97 N -0.4771(5) 0.3186(6) 0.6894(2) 0.068(2) Uani 1 1 d .
H97 H -0.5093 0.3577 0.6667 0.081 Uiso 1 1 calc R
C28 C -0.4759(5) 0.2014(6) 0.6705(2) 0.0467(18) Uani 1 1 d .
C29 C -0.4217(6) 0.1953(8) 0.6362(3) 0.072(3) Uani 1 1 d .
H29A H -0.4439 0.2509 0.6120 0.109 Uiso 1 1 calc R
H29B H -0.4251 0.1172 0.6236 0.109 Uiso 1 1 calc R
H29C H -0.3617 0.2138 0.6512 0.109 Uiso 1 1 calc R
C30 C -0.5687(7) 0.1661(11) 0.6470(3) 0.091(3) Uani 1 1 d .
H30A H -0.5929 0.2202 0.6225 0.137 Uiso 1 1 calc R
H30B H -0.6035 0.1676 0.6688 0.137 Uiso 1 1 calc R
H30C H -0.5691 0.0880 0.6348 0.137 Uiso 1 1 calc R
C31 C -0.4436(7) 0.1141(8) 0.7080(3) 0.081(3) Uani 1 1 d .
H31A H -0.3846 0.1337 0.7246 0.122 Uiso 1 1 calc R
H31B H -0.4445 0.0367 0.6950 0.122 Uiso 1 1 calc R
H31C H -0.4808 0.1156 0.7286 0.122 Uiso 1 1 calc R
Co2 Co -0.20205(5) 0.53408(7) 1.06424(3) 0.0316(2) Uani 1 1 d .
B2 B -0.4033(4) 0.5692(6) 1.0290(2) 0.0295(17) Uani 1 1 d .
N8 N -0.3811(3) 0.4935(4) 1.07339(16) 0.0278(12) Uani 1 1 d .
N9 N -0.3018(3) 0.4177(5) 1.13752(16) 0.0328(12) Uani 1 1 d .
C32 C -0.2948(4) 0.4752(6) 1.0991(2) 0.0335(15) Uani 1 1 d .
C33 C -0.4394(4) 0.4401(6) 1.0954(2) 0.0351(16) Uani 1 1 d .
H33 H -0.5002 0.4361 1.0846 0.042 Uiso 1 1 calc R
C34 C -0.3894(4) 0.3954(6) 1.1355(2) 0.0386(17) Uani 1 1 d .
H34 H -0.4101 0.3566 1.1577 0.046 Uiso 1 1 calc R
C35 C -0.2283(5) 0.3831(7) 1.1765(2) 0.050(2) Uani 1 1 d .
C36 C -0.2627(6) 0.3626(9) 1.2189(3) 0.074(3) Uani 1 1 d .
H36A H -0.3056 0.3006 1.2127 0.111 Uiso 1 1 calc R
H36B H -0.2893 0.4336 1.2262 0.111 Uiso 1 1 calc R
H36C H -0.2149 0.3407 1.2445 0.111 Uiso 1 1 calc R
C37 C -0.1594(5) 0.4796(8) 1.1867(3) 0.061(2) Uani 1 1 d .
H37A H -0.1378 0.4926 1.1601 0.091 Uiso 1 1 calc R
H37B H -0.1118 0.4564 1.2121 0.091 Uiso 1 1 calc R
H37C H -0.1851 0.5510 1.1943 0.091 Uiso 1 1 calc R
C38 C -0.1904(6) 0.2689(8) 1.1642(3) 0.078(3) Uani 1 1 d .
H38A H -0.2349 0.2090 1.1584 0.117 Uiso 1 1 calc R
H38B H -0.1422 0.2448 1.1893 0.117 Uiso 1 1 calc R
H38C H -0.1699 0.2803 1.1372 0.117 Uiso 1 1 calc R
N10 N -0.3502(3) 0.6879(4) 1.04007(16) 0.0285(12) Uani 1 1 d .
N11 N -0.2444(3) 0.8140(5) 1.06421(19) 0.0353(13) Uani 1 1 d .
C39 C -0.2615(4) 0.6976(6) 1.0576(2) 0.0328(15) Uani 1 1 d .
C40 C -0.3867(4) 0.8009(5) 1.0342(2) 0.0297(15) Uani 1 1 d .
H40 H -0.4459 0.8186 1.0225 0.036 Uiso 1 1 calc R
C41 C -0.3218(4) 0.8790(6) 1.0484(2) 0.0385(17) Uani 1 1 d .
H41 H -0.3270 0.9606 1.0478 0.046 Uiso 1 1 calc R
C42 C -0.1552(5) 0.8659(7) 1.0824(3) 0.056(2) Uani 1 1 d .
C43 C -0.1017(7) 0.8410(14) 1.0499(5) 0.131(5) Uani 1 1 d .
H43A H -0.0995 0.7575 1.0452 0.196 Uiso 1 1 calc R
H43B H -0.0432 0.8705 1.0622 0.196 Uiso 1 1 calc R
H43C H -0.1276 0.8788 1.0210 0.196 Uiso 1 1 calc R
C44 C -0.1128(7) 0.8028(11) 1.1259(4) 0.127(5) Uani 1 1 d .
H44A H -0.1457 0.8166 1.1481 0.191 Uiso 1 1 calc R
H44B H -0.0539 0.8315 1.1378 0.191 Uiso 1 1 calc R
H44C H -0.1113 0.7199 1.1200 0.191 Uiso 1 1 calc R
C45 C -0.1612(7) 0.9948(9) 1.0915(7) 0.184(9) Uani 1 1 d .
H45A H -0.1834 1.0356 1.0630 0.275 Uiso 1 1 calc R
H45B H -0.1039 1.0245 1.1066 0.275 Uiso 1 1 calc R
H45C H -0.2001 1.0070 1.1109 0.275 Uiso 1 1 calc R
N12 N -0.3657(3) 0.5019(4) 0.99316(16) 0.0306(12) Uani 1 1 d .
N13 N -0.2704(3) 0.4360(5) 0.95816(16) 0.0329(12) Uani 1 1 d .
C46 C -0.2772(4) 0.4865(5) 0.9986(2) 0.0317(15) Uani 1 1 d .
C47 C -0.4119(4) 0.4562(5) 0.9511(2) 0.0333(16) Uani 1 1 d .
H47 H -0.4726 0.4532 0.9398 0.040 Uiso 1 1 calc R
C48 C -0.3517(4) 0.4164(6) 0.9293(2) 0.0368(16) Uani 1 1 d .
H48 H -0.3638 0.3824 0.9002 0.044 Uiso 1 1 calc R
C49 C -0.1835(4) 0.4120(6) 0.9472(2) 0.0423(17) Uani 1 1 d .
C50 C -0.1310(4) 0.3264(7) 0.9824(3) 0.0489(19) Uani 1 1 d .
H50A H -0.1621 0.2530 0.9803 0.073 Uiso 1 1 calc R
H50B H -0.1228 0.3587 1.0127 0.073 Uiso 1 1 calc R
H50C H -0.0748 0.3133 0.9765 0.073 Uiso 1 1 calc R
C51 C -0.1353(5) 0.5293(7) 0.9495(3) 0.059(2) Uani 1 1 d .
H51A H -0.1694 0.5822 0.9269 0.088 Uiso 1 1 calc R
H51B H -0.0792 0.5166 0.9434 0.088 Uiso 1 1 calc R
H51C H -0.1270 0.5631 0.9795 0.088 Uiso 1 1 calc R
C52 C -0.2055(6) 0.3576(9) 0.8979(3) 0.070(3) Uani 1 1 d .
H52A H -0.2378 0.4138 0.8762 0.105 Uiso 1 1 calc R
H52B H -0.2402 0.2877 0.8971 0.105 Uiso 1 1 calc R
H52C H -0.1519 0.3379 0.8902 0.105 Uiso 1 1 calc R
C53 C -0.5065(4) 0.6059(5) 1.0094(2) 0.0273(14) Uani 1 1 d .
C54 C -0.5647(4) 0.6199(6) 1.0372(2) 0.0329(15) Uani 1 1 d .
H54 H -0.5460 0.5984 1.0680 0.039 Uiso 1 1 calc R
C55 C -0.6495(4) 0.6648(6) 1.0205(2) 0.0379(17) Uani 1 1 d .
H55 H -0.6865 0.6713 1.0399 0.045 Uiso 1 1 calc R
C56 C -0.6782(4) 0.6992(6) 0.9756(2) 0.0402(17) Uani 1 1 d .
H56 H -0.7352 0.7271 0.9641 0.048 Uiso 1 1 calc R
C57 C -0.6216(4) 0.6921(5) 0.9473(2) 0.0350(16) Uani 1 1 d .
H57 H -0.6403 0.7165 0.9168 0.042 Uiso 1 1 calc R
C58 C -0.5369(4) 0.6483(6) 0.9646(2) 0.0338(15) Uani 1 1 d .
H58 H -0.4991 0.6473 0.9455 0.041 Uiso 1 1 calc R
N98 N -0.0836(4) 0.4964(12) 1.0870(3) 0.126(5) Uani 1 1 d .
H98 H -0.0913 0.4605 1.1107 0.152 Uiso 1 1 calc R
C59 C 0.0049(5) 0.4764(8) 1.0986(3) 0.063(2) Uani 1 1 d .
C60A C 0.0412(18) 0.348(3) 1.090(2) 0.17(2) Uani 0.50 1 d P
C60B C 0.001(2) 0.339(3) 1.1071(9) 0.125(12) Uani 0.50 1 d P
H60A H 0.0186 0.2759 1.1289 0.188 Uiso 1 1 calc R
H60B H -0.0556 0.3202 1.0868 0.188 Uiso 1 1 calc R
H60C H -0.0037 0.4106 1.1232 0.188 Uiso 1 1 calc R
C61 C 0.0561(6) 0.5330(13) 1.1453(4) 0.109(4) Uani 1 1 d .
H61A H 0.0467 0.6167 1.1441 0.164 Uiso 1 1 calc R
H61B H 0.1177 0.5169 1.1507 0.164 Uiso 1 1 calc R
H61C H 0.0352 0.5002 1.1699 0.164 Uiso 1 1 calc R
C62A C 0.054(3) 0.521(6) 1.0637(14) 0.115(13) Uani 0.50 1 d P
C62B C 0.026(3) 0.519(7) 1.0548(16) 0.19(3) Uani 0.50 1 d P
H62A H 0.0377 0.6026 1.0571 0.287 Uiso 1 1 calc R
H62B H -0.0227 0.5040 1.0289 0.287 Uiso 1 1 calc R
H62C H 0.0772 0.4787 1.0509 0.287 Uiso 1 1 calc R
Co3 Co -0.17609(5) 0.72483(8) 0.58786(3) 0.0345(3) Uani 1 1 d .
B3 B -0.0016(5) 0.6137(8) 0.6449(3) 0.0372(19) Uani 1 1 d .
N15 N 0.0149(3) 0.6929(5) 0.60524(18) 0.0346(13) Uani 1 1 d .
N16 N -0.0109(4) 0.8181(6) 0.54789(19) 0.0452(15) Uani 1 1 d .
C63 C -0.0506(5) 0.7628(6) 0.5782(2) 0.0404(17) Uani 1 1 d .
C64 C 0.0894(4) 0.6992(7) 0.5895(3) 0.0473(19) Uani 1 1 d .
H64 H 0.1414 0.6582 0.6015 0.057 Uiso 1 1 calc R
C65 C 0.0737(5) 0.7752(7) 0.5537(3) 0.050(2) Uani 1 1 d .
H65 H 0.1123 0.7950 0.5362 0.060 Uiso 1 1 calc R
C66 C -0.0517(5) 0.9058(7) 0.5129(2) 0.051(2) Uani 1 1 d .
C67 C 0.0191(6) 0.9753(11) 0.4984(4) 0.093(4) Uani 1 1 d .
H67A H 0.0548 1.0161 0.5245 0.139 Uiso 1 1 calc R
H67B H -0.0080 1.0313 0.4751 0.139 Uiso 1 1 calc R
H67C H 0.0550 0.9223 0.4864 0.139 Uiso 1 1 calc R
C68 C -0.1020(6) 0.9906(9) 0.5339(3) 0.088(3) Uani 1 1 d .
H68A H -0.0631 1.0274 0.5601 0.132 Uiso 1 1 calc R
H68B H -0.1475 0.9494 0.5434 0.132 Uiso 1 1 calc R
H68C H -0.1279 1.0498 0.5117 0.132 Uiso 1 1 calc R
C69 C -0.1034(7) 0.8464(11) 0.4739(3) 0.098(4) Uani 1 1 d .
H69A H -0.0671 0.7928 0.4624 0.146 Uiso 1 1 calc R
H69B H -0.1291 0.9027 0.4505 0.146 Uiso 1 1 calc R
H69C H -0.1491 0.8031 0.4824 0.146 Uiso 1 1 calc R
N17 N -0.0500(3) 0.6883(5) 0.67472(16) 0.0304(13) Uani 1 1 d .
N18 N -0.1463(3) 0.7956(5) 0.69639(17) 0.0349(13) Uani 1 1 d .
C70 C -0.1289(4) 0.7430(6) 0.6587(2) 0.0349(15) Uani 1 1 d .
C71 C -0.0189(4) 0.7085(7) 0.7204(2) 0.0402(17) Uani 1 1 d .
H71 H 0.0348 0.6835 0.7391 0.048 Uiso 1 1 calc R
C72 C -0.0803(5) 0.7718(6) 0.7338(2) 0.0458(19) Uani 1 1 d .
H72 H -0.0775 0.7950 0.7637 0.055 Uiso 1 1 calc R
C73 C -0.2282(5) 0.8618(6) 0.6963(2) 0.0467(19) Uani 1 1 d .
C74 C -0.3076(5) 0.7756(8) 0.6842(3) 0.064(2) Uani 1 1 d .
H74A H -0.3122 0.7411 0.6545 0.096 Uiso 1 1 calc R
H74B H -0.3606 0.8179 0.6836 0.096 Uiso 1 1 calc R
H74C H -0.2991 0.7145 0.7069 0.096 Uiso 1 1 calc R
C75 C -0.2387(6) 0.9590(7) 0.6599(3) 0.063(2) Uani 1 1 d .
H75A H -0.2412 0.9242 0.6306 0.094 Uiso 1 1 calc R
H75B H -0.1896 1.0119 0.6683 0.094 Uiso 1 1 calc R
H75C H -0.2920 1.0018 0.6582 0.094 Uiso 1 1 calc R
C76 C -0.2234(5) 0.9137(8) 0.7426(3) 0.061(2) Uani 1 1 d .
H76A H -0.2171 0.8516 0.7648 0.092 Uiso 1 1 calc R
H76B H -0.2762 0.9571 0.7413 0.092 Uiso 1 1 calc R
H76C H -0.1737 0.9656 0.7512 0.092 Uiso 1 1 calc R
N19 N -0.0686(3) 0.5155(5) 0.61835(17) 0.0333(13) Uani 1 1 d .
N20 N -0.1845(3) 0.4398(6) 0.57410(18) 0.0432(15) Uani 1 1 d .
C77 C -0.1493(4) 0.5438(6) 0.5920(2) 0.0327(15) Uani 1 1 d .
C78 C -0.0533(5) 0.3978(7) 0.6147(2) 0.0461(19) Uani 1 1 d .
H78 H -0.0012 0.3587 0.6285 0.055 Uiso 1 1 calc R
C79 C -0.1251(5) 0.3488(7) 0.5884(2) 0.0463(19) Uani 1 1 d .
H79 H -0.1338 0.2694 0.5810 0.056 Uiso 1 1 calc R
C80 C -0.2752(4) 0.4268(7) 0.5424(2) 0.0479(19) Uani 1 1 d .
C81 C -0.2778(5) 0.4876(9) 0.4973(3) 0.068(3) Uani 1 1 d .
H81A H -0.2348 0.4528 0.4839 0.102 Uiso 1 1 calc R
H81B H -0.2650 0.5699 0.5028 0.102 Uiso 1 1 calc R
H81C H -0.3351 0.4788 0.4766 0.102 Uiso 1 1 calc R
C82 C -0.3406(5) 0.4797(8) 0.5647(3) 0.067(2) Uani 1 1 d .
H82A H -0.3373 0.4401 0.5933 0.100 Uiso 1 1 calc R
H82B H -0.3986 0.4711 0.5448 0.100 Uiso 1 1 calc R
H82C H -0.3277 0.5618 0.5705 0.100 Uiso 1 1 calc R
C83 C -0.2946(5) 0.2931(8) 0.5353(4) 0.082(3) Uani 1 1 d .
H83A H -0.2925 0.2571 0.5644 0.123 Uiso 1 1 calc R
H83B H -0.2514 0.2574 0.5224 0.123 Uiso 1 1 calc R
H83C H -0.3519 0.2822 0.5149 0.123 Uiso 1 1 calc R
C84 C 0.0854(4) 0.5620(6) 0.6788(2) 0.0385(17) Uani 1 1 d .
C85 C 0.1643(4) 0.6227(7) 0.6903(2) 0.050(2) Uani 1 1 d .
H85 H 0.1704 0.6890 0.6732 0.060 Uiso 1 1 calc R
C86 C 0.2366(5) 0.5878(10) 0.7272(3) 0.072(3) Uani 1 1 d .
H86 H 0.2885 0.6308 0.7337 0.086 Uiso 1 1 calc R
C87 C 0.2299(7) 0.4926(11) 0.7528(4) 0.087(3) Uani 1 1 d .
H87 H 0.2770 0.4699 0.7770 0.104 Uiso 1 1 calc R
C88 C 0.1510(7) 0.4278(9) 0.7427(3) 0.078(3) Uani 1 1 d .
H88 H 0.1456 0.3616 0.7599 0.094 Uiso 1 1 calc R
C89 C 0.0788(5) 0.4652(7) 0.7054(3) 0.056(2) Uani 1 1 d .
H89 H 0.0264 0.4232 0.6991 0.067 Uiso 1 1 calc R
C90 C -0.6443(4) 0.3445(7) 0.4729(3) 0.052(2) Uani 1 1 d .
N99A N -0.2890(11) 0.7888(18) 0.5625(6) 0.057(5) Uani 0.50 1 d P
H99A H -0.2816 0.7542 0.5886 0.068 Uiso 0.50 1 calc PR
N99B N -0.2645(14) 0.807(2) 0.5456(6) 0.067(5) Uani 0.50 1 d P
C91A C -0.3367(18) 0.816(2) 0.4798(7) 0.092(7) Uani 0.50 1 d P
C91B C -0.4010(12) 0.805(2) 0.4783(7) 0.077(7) Uani 0.50 1 d P
H91A H -0.4215 0.7323 0.4628 0.115 Uiso 1 1 calc R
H91B H -0.4341 0.8693 0.4618 0.115 Uiso 1 1 calc R
H91C H -0.4083 0.8023 0.5089 0.115 Uiso 1 1 calc R
C92 C -0.6433(8) 0.4745(10) 0.4754(4) 0.105(4) Uani 1 1 d .
H92A H -0.6912 0.5009 0.4870 0.157 Uiso 1 1 calc R
H92B H -0.6494 0.5066 0.4453 0.157 Uiso 1 1 calc R
H92C H -0.5888 0.5003 0.4956 0.157 Uiso 1 1 calc R
C93A C -0.5450(19) 0.290(4) 0.4723(16) 0.36(5) Uani 0.50 1 d P
H93A H -0.5021 0.2364 0.4667 0.544 Uiso 1 1 calc R
H93B H -0.5837 0.2491 0.4868 0.544 Uiso 1 1 calc R
H93C H -0.5159 0.3524 0.4921 0.544 Uiso 1 1 calc R
C93B C -0.5804(11) 0.325(2) 0.4419(7) 0.073(6) Uani 0.50 1 d P

loop_
_atom_site_aniso_label
_atom_site_aniso_U_11
_atom_site_aniso_U_22
_atom_site_aniso_U_33
_atom_site_aniso_U_23
_atom_site_aniso_U_13
_atom_site_aniso_U_12
Co1 0.0401(5) 0.0333(5) 0.0306(5) 0.0011(4) 0.0133(4) 0.0051(4)
B1 0.043(5) 0.031(4) 0.034(4) 0.001(3) 0.014(4) 0.001(4)
N1 0.043(3) 0.032(3) 0.029(3) 0.003(2) 0.014(3) 0.007(3)
N2 0.044(3) 0.048(4) 0.023(3) 0.010(3) 0.007(3) 0.012(3)
C1 0.031(3) 0.042(4) 0.029(4) 0.007(3) 0.010(3) 0.007(3)
C2 0.048(4) 0.023(4) 0.050(5) -0.004(3) 0.016(4) 0.008(3)
C3 0.057(5) 0.030(4) 0.035(4) 0.009(3) 0.008(4) 0.019(3)
C4 0.047(4) 0.053(5) 0.031(4) 0.008(3) 0.005(3) 0.007(4)
C5 0.112(8) 0.079(7) 0.042(5) 0.009(5) -0.010(5) 0.032(6)
C6 0.051(4) 0.066(6) 0.035(4) -0.003(4) 0.016(3) 0.000(4)
C7 0.049(5) 0.085(7) 0.055(5) -0.019(5) 0.015(4) 0.005(5)
N3 0.035(3) 0.031(3) 0.032(3) 0.005(3) 0.008(2) 0.003(3)
N4 0.034(3) 0.048(4) 0.039(3) 0.004(3) 0.016(3) 0.006(3)
C8 0.044(4) 0.035(4) 0.031(4) 0.011(3) 0.015(3) 0.010(3)
C9 0.040(4) 0.041(4) 0.041(4) 0.002(3) 0.011(3) 0.001(4)
C10 0.037(4) 0.056(5) 0.047(4) 0.001(4) 0.009(3) -0.003(4)
C11 0.042(4) 0.045(5) 0.055(5) -0.004(4) 0.020(4) 0.012(3)
C12 0.075(6) 0.059(6) 0.123(9) -0.002(6) 0.043(6) 0.019(5)
C13 0.121(8) 0.119(9) 0.064(6) 0.003(6) 0.047(6) 0.058(8)
C14 0.048(5) 0.092(8) 0.131(9) -0.025(6) 0.035(5) 0.021(5)
N5 0.035(3) 0.034(3) 0.030(3) 0.002(2) 0.012(2) 0.005(3)
N6 0.033(3) 0.035(3) 0.026(3) 0.004(2) 0.008(2) 0.001(2)
C15 0.032(3) 0.029(4) 0.034(3) 0.004(3) 0.010(3) 0.002(3)
C16 0.034(3) 0.041(4) 0.024(3) -0.002(3) 0.007(3) 0.007(3)
C17 0.033(3) 0.039(5) 0.029(4) 0.007(3) 0.011(3) 0.005(3)
C18 0.040(4) 0.043(5) 0.041(4) 0.010(3) 0.012(3) -0.002(3)
C19 0.055(4) 0.042(4) 0.041(4) -0.001(4) 0.000(3) -0.003(4)
C20 0.058(5) 0.039(4) 0.054(5) 0.014(4) 0.013(4) 0.011(4)
C21 0.082(6) 0.050(5) 0.063(5) 0.009(4) 0.038(4) -0.010(5)
C22 0.038(4) 0.033(4) 0.045(4) 0.000(3) 0.019(3) 0.002(3)
C23 0.045(4) 0.045(5) 0.068(5) 0.003(4) 0.019(4) 0.005(4)
C24 0.040(4) 0.038(5) 0.106(8) -0.018(5) 0.011(5) -0.010(4)
C25 0.048(5) 0.061(6) 0.083(7) -0.037(5) 0.020(5) 0.002(5)
C26 0.045(5) 0.094(8) 0.062(5) -0.032(5) 0.030(4) -0.011(5)
C27 0.046(4) 0.053(4) 0.036(4) -0.015(4) 0.021(3) -0.001(4)
N97 0.095(5) 0.052(4) 0.059(4) -0.012(4) 0.026(4) 0.004(4)
C28 0.054(5) 0.036(4) 0.049(4) -0.006(3) 0.012(4) 0.007(4)
C29 0.096(7) 0.063(6) 0.066(6) -0.006(5) 0.034(5) 0.014(5)
C30 0.095(8) 0.101(8) 0.079(7) -0.020(6) 0.025(6) 0.000(6)
C31 0.099(7) 0.051(6) 0.101(8) 0.007(5) 0.039(6) 0.010(5)
Co2 0.0276(5) 0.0332(5) 0.0327(5) 0.0021(4) 0.0054(4) 0.0027(4)
B2 0.025(4) 0.035(5) 0.029(4) -0.001(3) 0.008(3) 0.000(3)
N8 0.025(3) 0.030(3) 0.029(3) 0.001(2) 0.008(2) -0.001(2)
N9 0.039(3) 0.028(3) 0.030(3) 0.006(2) 0.007(2) 0.002(3)
C32 0.039(4) 0.033(4) 0.028(4) -0.004(3) 0.006(3) 0.002(3)
C33 0.040(4) 0.032(4) 0.039(4) 0.002(3) 0.021(3) 0.000(3)
C34 0.051(4) 0.028(4) 0.040(4) 0.004(3) 0.020(4) 0.000(3)
C35 0.060(5) 0.054(5) 0.027(4) 0.003(3) -0.003(4) -0.001(4)
C36 0.092(7) 0.089(7) 0.036(5) 0.024(4) 0.007(4) 0.003(5)
C37 0.051(5) 0.068(6) 0.055(5) 0.013(4) -0.002(4) -0.009(4)
C38 0.079(6) 0.061(6) 0.077(6) 0.001(5) -0.010(5) 0.033(5)
N10 0.031(3) 0.029(3) 0.025(3) 0.003(2) 0.007(2) -0.002(2)
N11 0.033(3) 0.025(3) 0.048(3) -0.004(3) 0.010(3) -0.006(3)
C39 0.034(4) 0.037(4) 0.025(3) 0.006(3) 0.005(3) -0.001(3)
C40 0.025(3) 0.029(4) 0.036(4) 0.001(3) 0.010(3) 0.005(3)
C41 0.041(4) 0.025(4) 0.052(4) 0.000(3) 0.018(3) 0.005(3)
C42 0.034(4) 0.044(5) 0.081(6) -0.013(4) 0.001(4) -0.005(4)
C43 0.075(7) 0.173(14) 0.168(12) -0.037(11) 0.075(8) -0.061(8)
C44 0.081(7) 0.106(9) 0.147(12) 0.009(8) -0.056(8) -0.041(7)
C45 0.071(7) 0.047(7) 0.37(2) -0.059(10) -0.063(11) -0.010(6)
N12 0.033(3) 0.029(3) 0.028(3) -0.001(2) 0.005(2) 0.002(2)
N13 0.031(3) 0.037(3) 0.033(3) 0.000(3) 0.012(2) 0.008(3)
C46 0.031(4) 0.029(4) 0.036(4) 0.004(3) 0.009(3) 0.002(3)
C47 0.034(4) 0.030(4) 0.033(4) 0.005(3) 0.003(3) 0.001(3)
C48 0.049(4) 0.034(4) 0.029(4) -0.001(3) 0.014(3) 0.003(3)
C49 0.043(4) 0.049(5) 0.040(4) -0.007(4) 0.022(3) 0.001(4)
C50 0.037(4) 0.055(5) 0.060(5) 0.004(4) 0.024(4) 0.014(4)
C51 0.052(4) 0.060(5) 0.076(5) 0.006(5) 0.035(4) -0.007(4)
C52 0.068(5) 0.092(7) 0.064(6) -0.010(5) 0.040(5) 0.012(5)
C53 0.029(3) 0.023(4) 0.029(4) 0.000(3) 0.006(3) -0.002(3)
C54 0.036(4) 0.031(4) 0.032(4) 0.008(3) 0.007(3) 0.008(3)
C55 0.032(4) 0.035(4) 0.052(5) -0.002(3) 0.019(3) 0.004(3)
C56 0.029(4) 0.030(4) 0.057(5) -0.005(3) 0.003(3) 0.001(3)
C57 0.037(4) 0.026(4) 0.039(4) 0.001(3) 0.006(3) 0.003(3)
C58 0.033(4) 0.031(4) 0.038(4) 0.006(3) 0.012(3) 0.003(3)
N98 0.039(4) 0.257(14) 0.071(5) -0.047(7) -0.008(4) 0.052(6)
C59 0.034(4) 0.086(7) 0.069(6) 0.018(5) 0.015(4) 0.008(4)
C60A 0.067(16) 0.08(2) 0.40(7) 0.01(3) 0.10(3) 0.004(14)
C60B 0.20(3) 0.066(17) 0.090(17) 0.027(13) 0.00(2) 0.04(2)
C61 0.064(6) 0.149(11) 0.094(8) -0.019(8) -0.016(6) -0.005(7)
C62A 0.09(3) 0.21(4) 0.044(13) -0.015(18) 0.023(19) -0.07(3)
C62B 0.049(19) 0.38(7) 0.13(4) 0.07(4) -0.002(18) -0.12(3)
Co3 0.0306(5) 0.0408(6) 0.0295(5) 0.0036(4) 0.0032(4) 0.0016(4)
B3 0.026(4) 0.051(5) 0.034(4) 0.000(4) 0.005(3) 0.003(4)
N15 0.030(3) 0.039(3) 0.036(3) 0.000(3) 0.012(3) 0.001(3)
N16 0.045(3) 0.057(4) 0.038(3) 0.007(3) 0.019(3) 0.000(3)
C63 0.052(4) 0.043(4) 0.028(4) -0.006(3) 0.013(3) -0.002(4)
C64 0.035(4) 0.055(5) 0.054(5) -0.009(4) 0.016(4) 0.001(3)
C65 0.047(5) 0.063(5) 0.047(5) 0.006(4) 0.025(4) -0.003(4)
C66 0.048(4) 0.071(6) 0.034(4) 0.017(4) 0.012(4) 0.002(4)
C67 0.078(7) 0.120(9) 0.086(7) 0.051(6) 0.032(5) 0.008(6)
C68 0.093(7) 0.094(8) 0.086(7) 0.055(6) 0.038(6) 0.029(6)
C69 0.082(7) 0.128(10) 0.070(7) 0.028(7) -0.002(6) -0.002(7)
N17 0.024(3) 0.039(3) 0.026(3) -0.001(2) 0.002(2) 0.005(2)
N18 0.033(3) 0.042(3) 0.028(3) 0.002(3) 0.005(3) 0.006(3)
C70 0.039(4) 0.036(4) 0.032(4) 0.001(3) 0.014(3) -0.001(3)
C71 0.028(3) 0.058(5) 0.029(4) -0.008(3) -0.001(3) 0.011(4)
C72 0.057(5) 0.049(4) 0.027(4) -0.005(3) 0.003(4) 0.004(4)
C73 0.055(5) 0.044(5) 0.040(4) 0.005(3) 0.013(4) 0.025(4)
C74 0.042(4) 0.065(6) 0.092(6) 0.003(5) 0.031(4) 0.002(4)
C75 0.072(5) 0.045(5) 0.077(6) 0.005(4) 0.030(5) 0.020(4)
C76 0.065(5) 0.071(6) 0.048(5) -0.002(4) 0.017(4) 0.021(5)
N19 0.037(3) 0.031(3) 0.031(3) 0.001(2) 0.010(3) 0.004(3)
N20 0.038(3) 0.053(4) 0.038(3) -0.006(3) 0.008(3) 0.000(3)
C77 0.025(3) 0.040(4) 0.030(4) -0.005(3) 0.002(3) -0.006(3)
C78 0.039(4) 0.053(5) 0.043(4) -0.002(4) 0.004(4) 0.008(4)
C79 0.046(4) 0.043(5) 0.046(4) -0.007(4) 0.004(4) 0.003(4)
C80 0.028(4) 0.065(5) 0.049(4) -0.014(4) 0.006(3) -0.006(4)
C81 0.053(5) 0.097(7) 0.050(5) -0.015(5) 0.003(4) -0.007(5)
C82 0.041(4) 0.087(7) 0.070(6) -0.026(5) 0.013(4) -0.008(4)
C83 0.050(5) 0.079(7) 0.104(8) -0.046(6) -0.004(5) -0.030(5)
C84 0.025(4) 0.051(5) 0.036(4) -0.008(3) 0.003(3) 0.005(3)
C85 0.044(5) 0.058(5) 0.047(4) -0.016(4) 0.009(4) 0.009(4)
C86 0.040(5) 0.092(8) 0.072(6) -0.046(6) -0.005(5) 0.014(5)
C87 0.067(7) 0.089(8) 0.078(7) -0.024(7) -0.027(6) 0.037(6)
C88 0.106(8) 0.060(6) 0.053(5) 0.011(5) -0.007(5) 0.036(6)
C89 0.064(5) 0.048(5) 0.049(5) 0.000(4) 0.002(4) 0.008(4)
C90 0.035(4) 0.057(5) 0.053(5) -0.022(4) -0.006(4) -0.005(4)
N99A 0.040(10) 0.081(11) 0.051(12) 0.038(10) 0.015(8) 0.006(8)
N99B 0.067(13) 0.088(15) 0.049(12) 0.011(10) 0.019(9) 0.023(11)
C91A 0.108(18) 0.100(17) 0.043(12) 0.022(11) -0.023(13) 0.015(16)
C91B 0.055(12) 0.103(17) 0.051(12) -0.023(10) -0.024(11) -0.016(13)
C92 0.138(10) 0.093(9) 0.075(7) -0.004(6) 0.015(7) -0.041(7)
C93A 0.12(3) 0.39(7) 0.45(8) -0.32(6) -0.16(4) 0.20(4)
C93B 0.040(10) 0.109(16) 0.075(13) -0.001(12) 0.022(10) 0.034(11)

loop_
_atom_type_symbol
_atom_type_description
_atom_type_scat_dispersion_real
_atom_type_scat_dispersion_imag
_atom_type_scat_source
C C 0.0033 0.0016 'International Tables Vol C Tables 4.2.6.8 and 6.1.1.4'
Co Co 0.3494 0.9721 'International Tables Vol C Tables 4.2.6.8 and 6.1.1.4'
N N 0.0061 0.0033 'International Tables Vol C Tables 4.2.6.8 and 6.1.1.4'
B B 0.0013 0.0007 'International Tables Vol C Tables 4.2.6.8 and 6.1.1.4'
H H 0.0000 0.0000 'International Tables Vol C Tables 4.2.6.8 and 6.1.1.4'

loop_
_geom_angle_atom_site_label_1
_geom_angle_atom_site_label_2
_geom_angle_atom_site_label_3
_geom_angle
_geom_angle_site_symmetry_1
_geom_angle_site_symmetry_3
N97 Co1 C8 130.0(3) . .
N97 Co1 C15 127.1(3) . .
C8 Co1 C15 93.4(2) . .
N97 Co1 C1 113.4(3) . .
C8 Co1 C1 91.6(2) . .
C15 Co1 C1 89.9(2) . .
N3 B1 N5 109.9(5) . .
N3 B1 N1 108.3(5) . .
N5 B1 N1 102.2(5) . .
N3 B1 C22 106.4(5) . .
N5 B1 C22 113.0(5) . .
N1 B1 C22 116.9(6) . .
C1 N1 C2 110.2(5) . .
C1 N1 B1 120.6(5) . .
C2 N1 B1 128.7(5) . .
C1 N2 C3 110.2(5) . .
C1 N2 C4 124.2(6) . .
C3 N2 C4 125.6(5) . .
N2 C1 N1 103.7(5) . .
N2 C1 Co1 142.1(5) . .
N1 C1 Co1 113.8(4) . .
C3 C2 N1 107.9(6) . .
C2 C3 N2 107.9(6) . .
N2 C4 C7 108.9(6) . .
N2 C4 C6 107.4(5) . .
C7 C4 C6 113.1(6) . .
N2 C4 C5 109.3(6) . .
C7 C4 C5 109.2(7) . .
C6 C4 C5 109.0(6) . .
C8 N3 C9 109.8(5) . .
C8 N3 B1 125.6(5) . .
C9 N3 B1 124.5(5) . .
C8 N4 C10 108.9(6) . .
C8 N4 C11 125.7(6) . .
C10 N4 C11 125.3(5) . .
N3 C8 N4 105.9(6) . .
N3 C8 Co1 111.5(4) . .
N4 C8 Co1 142.6(5) . .
C10 C9 N3 107.7(6) . .
C9 C10 N4 107.6(6) . .
C12 C11 N4 107.2(6) . .
C12 C11 C14 110.7(7) . .
N4 C11 C14 110.7(6) . .
C12 C11 C13 112.3(8) . .
N4 C11 C13 107.4(6) . .
C14 C11 C13 108.5(7) . .
C15 N5 C16 110.1(5) . .
C15 N5 B1 123.0(5) . .
C16 N5 B1 126.5(5) . .
C15 N6 C17 110.2(5) . .
C15 N6 C18 124.4(5) . .
C17 N6 C18 125.1(5) . .
N5 C15 N6 104.6(5) . .
N5 C15 Co1 112.9(4) . .
N6 C15 Co1 140.7(5) . .
C17 C16 N5 108.3(6) . .
C16 C17 N6 106.6(5) . .
N6 C18 C19 109.7(5) . .
N6 C18 C21 110.0(6) . .
C19 C18 C21 108.4(6) . .
N6 C18 C20 107.6(5) . .
C19 C18 C20 110.4(6) . .
C21 C18 C20 110.8(6) . .
C27 C22 C23 115.5(7) . .
C27 C22 B1 119.6(6) . .
C23 C22 B1 123.2(6) . .
C24 C23 C22 121.8(8) . .
C25 C24 C23 121.6(8) . .
C24 C25 C26 118.0(8) . .
C25 C26 C27 121.9(9) . .
C26 C27 C22 121.1(8) . .
C28 N97 Co1 153.5(6) . .
N97 C28 C31 110.5(7) . .
N97 C28 C30 108.5(7) . .
C31 C28 C30 106.1(8) . .
N97 C28 C29 112.3(7) . .
C31 C28 C29 110.3(7) . .
C30 C28 C29 108.8(7) . .
N98 Co2 C39 128.9(4) . .
N98 Co2 C46 123.6(3) . .
C39 Co2 C46 90.5(2) . .
N98 Co2 C32 120.1(4) . .
C39 Co2 C32 88.7(2) . .
C46 Co2 C32 95.3(2) . .
N8 B2 N12 106.6(5) . .
N8 B2 N10 107.6(5) . .
N12 B2 N10 106.7(5) . .
N8 B2 C53 115.5(5) . .
N12 B2 C53 113.4(5) . .
N10 B2 C53 106.4(5) . .
C32 N8 C33 109.7(5) . .
C32 N8 B2 121.9(5) . .
C33 N8 B2 128.3(5) . .
C32 N9 C34 110.5(5) . .
C32 N9 C35 125.8(5) . .
C34 N9 C35 123.6(5) . .
N9 C32 N8 105.0(5) . .
N9 C32 Co2 142.6(5) . .
N8 C32 Co2 112.2(4) . .
C34 C33 N8 106.4(5) . .
C33 C34 N9 108.1(6) . .
N9 C35 C38 108.3(6) . .
N9 C35 C37 110.0(6) . .
C38 C35 C37 111.1(7) . .
N9 C35 C36 109.2(6) . .
C38 C35 C36 108.8(7) . .
C37 C35 C36 109.4(7) . .
C39 N10 C40 108.7(5) . .
C39 N10 B2 125.9(5) . .
C40 N10 B2 125.4(5) . .
C39 N11 C41 110.0(5) . .
C39 N11 C42 124.9(6) . .
C41 N11 C42 124.9(6) . .
N11 C39 N10 106.3(5) . .
N11 C39 Co2 142.7(5) . .
N10 C39 Co2 111.0(4) . .
C41 C40 N10 108.2(5) . .
C40 C41 N11 106.6(6) . .
C43 C42 C44 106.8(10) . .
C43 C42 N11 109.2(7) . .
C44 C42 N11 107.3(7) . .
C43 C42 C45 112.5(12) . .
C44 C42 C45 110.1(11) . .
N11 C42 C45 110.8(7) . .
C46 N12 C47 109.7(5) . .
C46 N12 B2 122.5(5) . .
C47 N12 B2 127.7(5) . .
C48 N13 C46 110.7(5) . .
C48 N13 C49 125.7(5) . .
C46 N13 C49 123.5(5) . .
N12 C46 N13 105.0(5) . .
N12 C46 Co2 112.8(4) . .
N13 C46 Co2 142.0(4) . .
C48 C47 N12 107.4(5) . .
C47 C48 N13 107.1(5) . .
C50 C49 N13 108.9(5) . .
C50 C49 C51 110.7(6) . .
N13 C49 C51 107.5(6) . .
C50 C49 C52 110.9(6) . .
N13 C49 C52 106.9(5) . .
C51 C49 C52 111.7(6) . .
C58 C53 C54 115.2(5) . .
C58 C53 B2 119.7(5) . .
C54 C53 B2 123.9(5) . .
C55 C54 C53 122.6(6) . .
C56 C55 C54 120.0(6) . .
C55 C56 C57 119.4(6) . .
C56 C57 C58 120.0(6) . .
C57 C58 C53 122.5(6) . .
C59 N98 Co2 172.4(9) . .
N98 C59 C62B 99.6(19) . .
N98 C59 C62A 115(2) . .
C62B C59 C62A 17(3) . .
N98 C59 C61 114.5(8) . .
C62B C59 C61 118(2) . .
C62A C59 C61 104.4(17) . .
N98 C59 C60B 96.9(14) . .
C62B C59 C60B 119(3) . .
C62A C59 C60B 119(3) . .
C61 C59 C60B 107.0(13) . .
N98 C59 C60A 119.4(14) . .
C62B C59 C60A 89(3) . .
C62A C59 C60A 86(3) . .
C61 C59 C60A 113(2) . .
C60B C59 C60A 33.4(14) . .
C60B C60A C59 72(3) . .
C60A C60B C59 75(3) . .
N99B Co3 N99A 22.8(5) . .
N99B Co3 C70 130.8(6) . .
N99A Co3 C70 115.1(6) . .
N99B Co3 C77 129.0(7) . .
N99A Co3 C77 123.7(7) . .
C70 Co3 C77 91.4(3) . .
N99B Co3 C63 111.3(7) . .
N99A Co3 C63 133.0(5) . .
C70 Co3 C63 91.4(2) . .
C77 Co3 C63 91.5(3) . .
N17 B3 N15 109.2(6) . .
N17 B3 C84 107.5(5) . .
N15 B3 C84 114.3(5) . .
N17 B3 N19 107.8(5) . .
N15 B3 N19 103.6(5) . .
C84 B3 N19 114.2(6) . .
C64 N15 C63 109.9(6) . .
C64 N15 B3 128.1(6) . .
C63 N15 B3 121.9(5) . .
C63 N16 C65 110.1(6) . .
C63 N16 C66 126.2(6) . .
C65 N16 C66 123.6(6) . .
N15 C63 N16 104.5(6) . .
N15 C63 Co3 112.5(4) . .
N16 C63 Co3 141.5(5) . .
C65 C64 N15 108.2(6) . .
C64 C65 N16 107.0(6) . .
C69 C66 N16 108.8(8) . .
C69 C66 C68 113.9(8) . .
N16 C66 C68 108.3(6) . .
C69 C66 C67 108.5(8) . .
N16 C66 C67 109.9(6) . .
C68 C66 C67 107.4(8) . .
C71 N17 C70 109.8(5) . .
C71 N17 B3 124.8(5) . .
C70 N17 B3 125.4(5) . .
C72 N18 C70 109.1(5) . .
C72 N18 C73 125.6(6) . .
C70 N18 C73 125.2(5) . .
N17 C70 N18 105.5(5) . .
N17 C70 Co3 111.6(4) . .
N18 C70 Co3 142.9(5) . .
C72 C71 N17 107.1(5) . .
N18 C72 C71 108.5(6) . .
N18 C73 C76 111.2(6) . .
N18 C73 C75 107.2(6) . .
C76 C73 C75 110.6(7) . .
N18 C73 C74 109.2(6) . .
C76 C73 C74 107.9(7) . .
C75 C73 C74 110.8(6) . .
C77 N19 C78 110.2(6) . .
C77 N19 B3 121.7(6) . .
C78 N19 B3 127.8(6) . .
C77 N20 C79 110.6(5) . .
C77 N20 C80 124.1(6) . .
C79 N20 C80 125.3(6) . .
N19 C77 N20 104.6(6) . .
N19 C77 Co3 114.4(4) . .
N20 C77 Co3 140.8(5) . .
C79 C78 N19 108.5(6) . .
C78 C79 N20 106.1(7) . .
C82 C80 N20 109.1(6) . .
C82 C80 C81 111.1(7) . .
N20 C80 C81 108.8(6) . .
C82 C80 C83 108.6(7) . .
N20 C80 C83 107.7(6) . .
C81 C80 C83 111.4(7) . .
C89 C84 C85 116.7(7) . .
C89 C84 B3 118.8(6) . .
C85 C84 B3 123.0(7) . .
C84 C85 C86 122.7(9) . .
C87 C86 C85 120.3(9) . .
C86 C87 C88 119.4(9) . .
C87 C88 C89 119.3(9) . .
C84 C89 C88 121.6(8) . .
N99A C90 N99B 29.7(6) 2_446 2_446
N99A C90 C92 118.3(11) 2_446 .
N99B C90 C92 107.9(12) 2_446 .
N99A C90 C91B 130.8(14) 2_446 2_446
N99B C90 C91B 116.4(13) 2_446 2_446
C92 C90 C91B 104.5(11) . 2_446
N99A C90 C93B 87.5(11) 2_446 .
N99B C90 C93B 117.1(12) 2_446 .
C92 C90 C93B 100.0(11) . .
C91B C90 C93B 108.9(11) 2_446 .
N99A C90 C91A 107.8(12) 2_446 2_446
N99B C90 C91A 83.1(12) 2_446 2_446
C92 C90 C91A 99.4(11) . 2_446
C91B C90 C91A 38.1(9) 2_446 2_446
C93B C90 C91A 145.5(13) . 2_446
N99A C90 C93A 109.6(13) 2_446 .
N99B C90 C93A 135.4(16) 2_446 .
C92 C90 C93A 112(2) . .
C91B C90 C93A 72.5(18) 2_446 .
C93B C90 C93A 36.4(19) . .
C91A C90 C93A 109(2) 2_446 .
N99B N99A C90 78(3) . 2_456
N99B N99A Co3 77(3) . .
C90 N99A Co3 154.3(12) 2_456 .
N99A N99B C90 73(3) . 2_456
N99A N99B Co3 80(3) . .
C90 N99B Co3 152.5(14) 2_456 .
C91B C91A C90 69(2) . 2_456
C91A C91B C90 73.2(17) . 2_456
C91A C91B C93A 129(2) . 2_456
C90 C91B C93A 57.6(11) 2_456 2_456
C93B C93A C90 64.9(15) . .
C93B C93A C91B 115(2) . 2_446
C90 C93A C91B 49.8(13) . 2_446
C93A C93B C90 79(3) . .

loop_
_geom_bond_atom_site_label_1
_geom_bond_atom_site_label_2
_geom_bond_distance
_geom_bond_site_symmetry_2
Co1 N97 1.886(7) .
Co1 C8 2.064(7) .
Co1 C15 2.099(6) .
Co1 C1 2.128(7) .
B1 N3 1.579(9) .
B1 N5 1.589(9) .
B1 N1 1.595(9) .
B1 C22 1.621(10) .
N1 C1 1.367(8) .
N1 C2 1.373(8) .
N2 C1 1.363(8) .
N2 C3 1.377(9) .
N2 C4 1.485(9) .
C2 C3 1.303(9) .
C4 C7 1.504(11) .
C4 C6 1.536(10) .
C4 C5 1.552(11) .
N3 C8 1.351(8) .
N3 C9 1.398(8) .
N4 C8 1.372(8) .
N4 C10 1.404(9) .
N4 C11 1.483(9) .
C9 C10 1.322(10) .
C11 C12 1.476(12) .
C11 C14 1.513(11) .
C11 C13 1.547(11) .
N5 C15 1.343(8) .
N5 C16 1.393(8) .
N6 C15 1.382(8) .
N6 C17 1.387(8) .
N6 C18 1.501(9) .
C16 C17 1.323(9) .
C18 C19 1.520(9) .
C18 C21 1.521(9) .
C18 C20 1.526(10) .
C22 C27 1.377(9) .
C22 C23 1.393(10) .
C23 C24 1.358(11) .
C24 C25 1.333(12) .
C25 C26 1.357(13) .
C26 C27 1.361(11) .
N97 C28 1.448(10) .
C28 C31 1.489(11) .
C28 C30 1.506(12) .
C28 C29 1.505(11) .
Co2 N98 1.865(6) .
Co2 C39 2.066(7) .
Co2 C46 2.093(6) .
Co2 C32 2.120(7) .
B2 N8 1.551(9) .
B2 N12 1.560(9) .
B2 N10 1.575(9) .
B2 C53 1.635(9) .
N8 C32 1.395(8) .
N8 C33 1.404(8) .
N9 C32 1.359(8) .
N9 C34 1.390(8) .
N9 C35 1.472(9) .
C33 C34 1.356(9) .
C35 C38 1.514(11) .
C35 C37 1.517(11) .
C35 C36 1.534(11) .
N10 C39 1.365(8) .
N10 C40 1.398(8) .
N11 C39 1.352(9) .
N11 C41 1.399(8) .
N11 C42 1.491(9) .
C40 C41 1.337(9) .
C42 C43 1.480(14) .
C42 C44 1.490(14) .
C42 C45 1.496(13) .
N12 C46 1.373(8) .
N12 C47 1.388(8) .
N13 C48 1.368(8) .
N13 C46 1.377(8) .
N13 C49 1.515(8) .
C47 C48 1.364(9) .
C49 C50 1.514(10) .
C49 C51 1.527(11) .
C49 C52 1.562(11) .
C53 C58 1.395(8) .
C53 C54 1.406(8) .
C54 C55 1.397(9) .
C55 C56 1.367(10) .
C56 C57 1.390(9) .
C57 C58 1.393(9) .
N98 C59 1.366(10) .
C59 C62B 1.52(5) .
C59 C62A 1.54(4) .
C59 C61 1.566(13) .
C59 C60B 1.59(3) .
C59 C60A 1.61(4) .
C60A C60B 0.92(4) .
Co3 N99B 1.87(2) .
Co3 N99A 1.891(18) .
Co3 C70 2.080(6) .
Co3 C77 2.095(7) .
Co3 C63 2.119(7) .
B3 N17 1.570(9) .
B3 N15 1.571(10) .
B3 C84 1.592(10) .
B3 N19 1.600(9) .
N15 C64 1.379(8) .
N15 C63 1.385(9) .
N16 C63 1.387(9) .
N16 C65 1.388(9) .
N16 C66 1.470(9) .
C64 C65 1.355(10) .
C66 C69 1.413(13) .
C66 C68 1.491(12) .
C66 C67 1.521(12) .
N17 C71 1.356(8) .
N17 C70 1.361(8) .
N18 C72 1.346(8) .
N18 C70 1.373(8) .
N18 C73 1.494(8) .
C71 C72 1.348(10) .
C73 C76 1.499(10) .
C73 C75 1.533(11) .
C73 C74 1.556(11) .
N19 C77 1.351(8) .
N19 C78 1.367(9) .
N20 C77 1.355(9) .
N20 C79 1.386(9) .
N20 C80 1.507(8) .
C78 C79 1.323(10) .
C80 C82 1.497(10) .
C80 C81 1.515(11) .
C80 C83 1.551(12) .
C84 C89 1.380(10) .
C84 C85 1.385(10) .
C85 C86 1.427(12) .
C86 C87 1.347(15) .
C87 C88 1.409(15) .
C88 C89 1.439(11) .
C90 N99A 1.434(19) 2_446
C90 N99B 1.47(2) 2_446
C90 C92 1.477(14) .
C90 C91B 1.526(19) 2_446
C90 C93B 1.557(18) .
C90 C91A 1.57(3) 2_446
C90 C93A 1.69(3) .
N99A N99B 0.744(16) .
N99A C90 1.434(19) 2_456
N99B C90 1.47(2) 2_456
C91A C91B 1.01(3) .
C91A C90 1.57(3) 2_456
C91B C90 1.526(19) 2_456
C91B C93A 1.90(5) 2_456
C93A C93B 1.02(5) .
C93A C91B 1.90(5) 2_446
